data_7158079
loop_
_publ_author_name
'Singha, Monisha'
'Bhattacharya, Prabuddha'
'Ray, Debashis'
'Basak, Amit'

_publ_section_title
;
 Sterically hindering the trajectory of nucleophilic attack towards
 <i>p</i>-benzynes by a properly oriented hydrogen atom: an approach to
 achieve regioselectivity.
;
_journal_issue 23
_journal_name_full 'Organic &amp; biomolecular chemistry'
_journal_page_first 5148
_journal_page_last 5154
_journal_paper_doi 10.1039/d1ob00521a
_journal_volume 19
_journal_year 2021
_chemical_formula_sum 'C24 H20 Br N O2 S'
_chemical_formula_weight 466.38
_space_group_crystal_system monoclinic
_space_group_IT_number 14
_space_group_name_Hall '-P 2ybc'
_space_group_name_H-M_alt 'P 1 21/c 1'
_atom_sites_solution_hydrogens geom
_audit_creation_method SHELXL-2014/7
_audit_update_record
;
2021-02-09 deposited with the CCDC.	2021-05-12 downloaded from the CCDC.
;
_cell_angle_alpha 90
_cell_angle_beta 96.00(6)
_cell_angle_gamma 90
_cell_formula_units_Z 4
_cell_length_a 16.51(5)
_cell_length_b 7.40(2)
_cell_length_c 16.74(5)
_cell_measurement_reflns_used 1916
_cell_measurement_temperature 296(2)
_cell_measurement_theta_max 24.740
_cell_measurement_theta_min 2.447
_cell_volume 2034(10)
_computing_structure_refinement 'SHELXL-2014/7 (Sheldrick, 2014)'
_diffrn_ambient_temperature 296(2)
_diffrn_measured_fraction_theta_full 0.994
_diffrn_measured_fraction_theta_max 0.994
_diffrn_measurement_device_type 'Bruker SMART APEX2 area detector'
_diffrn_measurement_method '\w and \f scans'
_diffrn_radiation_type MoK\a
_diffrn_radiation_wavelength 0.71073
_diffrn_reflns_av_R_equivalents 0.1112
_diffrn_reflns_av_unetI/netI 0.0873
_diffrn_reflns_Laue_measured_fraction_full 0.994
_diffrn_reflns_Laue_measured_fraction_max 0.994
_diffrn_reflns_limit_h_max 17
_diffrn_reflns_limit_h_min -19
_diffrn_reflns_limit_k_max 8
_diffrn_reflns_limit_k_min -8
_diffrn_reflns_limit_l_max 19
_diffrn_reflns_limit_l_min -19
_diffrn_reflns_number 16821
_diffrn_reflns_point_group_measured_fraction_full 0.994
_diffrn_reflns_point_group_measured_fraction_max 0.994
_diffrn_reflns_theta_full 24.740
_diffrn_reflns_theta_max 24.740
_diffrn_reflns_theta_min 2.447
_exptl_absorpt_coefficient_mu 2.144
_exptl_crystal_colour 'PALE YELLOW'
_exptl_crystal_density_diffrn 1.523
_exptl_crystal_description NEEDLE
_exptl_crystal_F_000 952
_refine_diff_density_max 0.341
_refine_diff_density_min -0.620
_refine_diff_density_rms 0.079
_refine_ls_extinction_method none
_refine_ls_goodness_of_fit_ref 1.029
_refine_ls_hydrogen_treatment constr
_refine_ls_matrix_type full
_refine_ls_number_parameters 263
_refine_ls_number_reflns 3465
_refine_ls_number_restraints 0
_refine_ls_restrained_S_all 1.029
_refine_ls_R_factor_all 0.1201
_refine_ls_R_factor_gt 0.0483
_refine_ls_shift/su_max 0.003
_refine_ls_shift/su_mean 0.000
_refine_ls_structure_factor_coef Fsqd
_refine_ls_weighting_details 'w=1/[\s^2^(Fo^2^)+(0.0436P)^2^+1.3115P] where P=(Fo^2^+2Fc^2^)/3'
_refine_ls_weighting_scheme calc
_refine_ls_wR_factor_gt 0.0968
_refine_ls_wR_factor_ref 0.1342
_reflns_Friedel_coverage 0.000
_reflns_number_gt 1916
_reflns_number_total 3465
_reflns_threshold_expression 'I > 2\s(I)'
_cod_data_source_file d1ob00521a2.cif
_cod_data_source_block shelx
_cod_depositor_comments 'Adding full bibliography for 7158079--7158081.cif.'
_cod_original_cell_volume 2034(11)
_cod_original_sg_symbol_H-M 'P 21/c'
_cod_database_code 7158079
_shelx_shelxl_version_number 2014/7
_shelx_space_group_comment
;
The symmetry employed for this shelxl refinement is uniquely defined
by the following loop, which should always be used as a source of
symmetry information in preference to the above space-group names.
They are only intended as comments.
;

loop_
_space_group_symop_operation_xyz
'x, y, z'
'-x, y+1/2, -z+1/2'
'-x, -y, -z'
'x, -y-1/2, z-1/2'

loop_
_atom_site_label
_atom_site_type_symbol
_atom_site_fract_x
_atom_site_fract_y
_atom_site_fract_z
_atom_site_U_iso_or_equiv
_atom_site_adp_type
_atom_site_occupancy
_atom_site_site_symmetry_order
_atom_site_calc_flag
_atom_site_refinement_flags_posn
_atom_site_refinement_flags_adp
_atom_site_refinement_flags_occupancy
_atom_site_disorder_assembly
_atom_site_disorder_group
Br1 Br 0.59144(4) 0.14417(11) 0.72202(3) 0.0673(3) Uani 1 1 d . . . . .
S1 S 0.83542(8) 0.0239(2) 0.40956(8) 0.0480(4) Uani 1 1 d . . . . .
O1 O 0.8941(2) -0.0808(5) 0.4587(2) 0.0604(12) Uani 1 1 d . . . . .
O2 O 0.7946(2) -0.0539(6) 0.3377(2) 0.0602(12) Uani 1 1 d . . . . .
N1 N 0.7641(2) 0.0776(6) 0.4673(2) 0.0406(11) Uani 1 1 d . . . . .
C10 C 0.4834(3) 0.2641(7) 0.4905(3) 0.0352(13) Uani 1 1 d . . . . .
C12 C 0.6274(3) 0.1961(7) 0.4815(3) 0.0353(13) Uani 1 1 d . . . . .
C11 C 0.5505(3) 0.2404(7) 0.4463(3) 0.0394(13) Uani 1 1 d . . . . .
H11 H 0.5428 0.2551 0.3908 0.047 Uiso 1 1 calc R U . . .
C5 C 0.4028(3) 0.3109(7) 0.4519(3) 0.0396(14) Uani 1 1 d . . . . .
C9 C 0.4953(3) 0.2388(7) 0.5749(3) 0.0375(13) Uani 1 1 d . . . . .
C13 C 0.6403(3) 0.1706(7) 0.5652(3) 0.0392(13) Uani 1 1 d . . . . .
C14 C 0.5748(3) 0.1905(7) 0.6091(3) 0.0412(14) Uani 1 1 d . . . . .
C15 C 0.7246(3) 0.1207(8) 0.6032(3) 0.0453(15) Uani 1 1 d . . . . .
H15A H 0.7243 -0.0049 0.6197 0.054 Uiso 1 1 calc R U . . .
H15B H 0.7374 0.1934 0.6510 0.054 Uiso 1 1 calc R U . . .
C18 C 0.8823(3) 0.2260(8) 0.3827(3) 0.0444(14) Uani 1 1 d . . . . .
C17 C 0.6950(3) 0.1824(8) 0.4277(3) 0.0459(15) Uani 1 1 d . . . . .
H17A H 0.6746 0.1241 0.3777 0.055 Uiso 1 1 calc R U . . .
H17B H 0.7133 0.3027 0.4153 0.055 Uiso 1 1 calc R U . . .
C6 C 0.3376(3) 0.3257(7) 0.5004(3) 0.0470(15) Uani 1 1 d . . . . .
C4 C 0.3870(3) 0.3398(8) 0.3691(3) 0.0508(15) Uani 1 1 d . . . . .
H4 H 0.4296 0.3341 0.3370 0.061 Uiso 1 1 calc R U . . .
C16 C 0.7912(3) 0.1468(8) 0.5481(3) 0.0466(14) Uani 1 1 d . . . . .
H16A H 0.8042 0.2742 0.5449 0.056 Uiso 1 1 calc R U . . .
H16B H 0.8400 0.0833 0.5698 0.056 Uiso 1 1 calc R U . . .
C8 C 0.4266(3) 0.2595(8) 0.6208(3) 0.0488(15) Uani 1 1 d . . . . .
H8 H 0.4339 0.2430 0.6762 0.059 Uiso 1 1 calc R U . . .
C23 C 0.8432(3) 0.3367(9) 0.3237(3) 0.0542(16) Uani 1 1 d . . . . .
H23 H 0.7926 0.3040 0.2982 0.065 Uiso 1 1 calc R U . . .
C19 C 0.9574(3) 0.2770(9) 0.4207(4) 0.0555(17) Uani 1 1 d . . . . .
H19 H 0.9838 0.2052 0.4610 0.067 Uiso 1 1 calc R U . . .
C7 C 0.3523(4) 0.3019(7) 0.5852(4) 0.0513(16) Uani 1 1 d . . . . .
H7 H 0.3096 0.3160 0.6167 0.062 Uiso 1 1 calc R U . . .
C1 C 0.2583(3) 0.3616(8) 0.4623(4) 0.0556(16) Uani 1 1 d . . . . .
H1 H 0.2146 0.3678 0.4930 0.067 Uiso 1 1 calc R U . . .
C3 C 0.3094(4) 0.3766(8) 0.3341(4) 0.0610(18) Uani 1 1 d . . . . .
H3 H 0.3003 0.3943 0.2788 0.073 Uiso 1 1 calc R U . . .
C20 C 0.9927(4) 0.4354(10) 0.3982(4) 0.0649(19) Uani 1 1 d . . . . .
H20 H 1.0434 0.4680 0.4236 0.078 Uiso 1 1 calc R U . . .
C22 C 0.8799(4) 0.4958(10) 0.3027(4) 0.0636(18) Uani 1 1 d . . . . .
H22 H 0.8532 0.5695 0.2634 0.076 Uiso 1 1 calc R U . . .
C2 C 0.2452(4) 0.3873(8) 0.3806(4) 0.0636(18) Uani 1 1 d . . . . .
H2 H 0.1931 0.4119 0.3567 0.076 Uiso 1 1 calc R U . . .
C21 C 0.9556(4) 0.5472(9) 0.3393(4) 0.0632(18) Uani 1 1 d . . . . .
C24 C 0.9962(4) 0.7181(10) 0.3141(4) 0.093(3) Uani 1 1 d . . . . .
H24A H 1.0115 0.7913 0.3606 0.140 Uiso 1 1 calc R U . . .
H24B H 0.9589 0.7842 0.2770 0.140 Uiso 1 1 calc R U . . .
H24C H 1.0438 0.6874 0.2886 0.140 Uiso 1 1 calc R U . . .

loop_
_atom_site_aniso_label
_atom_site_aniso_U_11
_atom_site_aniso_U_22
_atom_site_aniso_U_33
_atom_site_aniso_U_23
_atom_site_aniso_U_13
_atom_site_aniso_U_12
Br1 0.0749(5) 0.0952(6) 0.0322(3) 0.0067(4) 0.0067(3) 0.0100(4)
S1 0.0411(8) 0.0561(11) 0.0462(9) -0.0042(8) 0.0025(7) 0.0050(8)
O1 0.049(2) 0.065(3) 0.067(3) 0.008(2) 0.002(2) 0.018(2)
O2 0.053(3) 0.073(3) 0.053(2) -0.024(2) -0.001(2) -0.002(2)
N1 0.034(3) 0.050(3) 0.037(2) -0.003(2) -0.002(2) 0.000(2)
C10 0.035(3) 0.034(3) 0.038(3) 0.000(2) 0.007(3) 0.000(2)
C12 0.040(3) 0.033(3) 0.033(3) 0.002(2) 0.004(2) 0.002(2)
C11 0.048(4) 0.042(4) 0.027(3) 0.006(2) 0.002(3) -0.001(3)
C5 0.041(3) 0.034(4) 0.044(3) 0.001(3) 0.003(3) -0.002(3)
C9 0.043(3) 0.034(3) 0.036(3) -0.001(2) 0.004(3) -0.003(3)
C13 0.045(3) 0.036(4) 0.035(3) 0.000(3) -0.001(3) 0.002(3)
C14 0.049(4) 0.043(4) 0.030(3) -0.004(3) 0.000(3) -0.004(3)
C15 0.054(4) 0.050(4) 0.030(3) 0.001(3) -0.005(3) 0.002(3)
C18 0.038(3) 0.054(4) 0.042(3) -0.004(3) 0.007(3) -0.001(3)
C17 0.039(3) 0.057(4) 0.041(3) 0.006(3) -0.001(3) 0.004(3)
C6 0.043(4) 0.037(4) 0.060(4) -0.002(3) 0.002(3) -0.002(3)
C4 0.041(3) 0.058(4) 0.053(4) -0.007(3) 0.001(3) 0.003(3)
C16 0.044(3) 0.049(4) 0.045(3) -0.009(3) -0.001(3) -0.002(3)
C8 0.053(4) 0.048(4) 0.047(3) 0.000(3) 0.017(3) 0.001(3)
C23 0.041(3) 0.074(5) 0.048(3) 0.007(3) 0.003(3) 0.002(3)
C19 0.039(4) 0.073(5) 0.053(4) 0.001(3) 0.001(3) -0.001(3)
C7 0.049(4) 0.046(4) 0.063(4) -0.001(3) 0.021(3) 0.006(3)
C1 0.037(3) 0.051(4) 0.080(5) -0.005(4) 0.014(3) -0.002(3)
C3 0.051(4) 0.066(5) 0.063(4) 0.001(4) -0.010(3) 0.008(3)
C20 0.054(4) 0.087(6) 0.056(4) -0.016(4) 0.018(3) -0.020(4)
C22 0.062(4) 0.081(6) 0.050(4) 0.014(4) 0.018(3) 0.010(4)
C2 0.050(4) 0.059(5) 0.081(5) -0.008(4) -0.002(4) 0.011(3)
C21 0.072(5) 0.065(5) 0.056(4) -0.010(4) 0.028(4) -0.014(4)
C24 0.108(6) 0.072(6) 0.109(6) 0.000(5) 0.054(5) -0.020(5)

loop_
_atom_type_symbol
_atom_type_description
_atom_type_scat_dispersion_real
_atom_type_scat_dispersion_imag
_atom_type_scat_source
C C 0.0033 0.0016 'International Tables Vol C Tables 4.2.6.8 and 6.1.1.4'
H H 0.0000 0.0000 'International Tables Vol C Tables 4.2.6.8 and 6.1.1.4'
Br Br -0.2901 2.4595 'International Tables Vol C Tables 4.2.6.8 and 6.1.1.4'
N N 0.0061 0.0033 'International Tables Vol C Tables 4.2.6.8 and 6.1.1.4'
O O 0.0106 0.0060 'International Tables Vol C Tables 4.2.6.8 and 6.1.1.4'
S S 0.1246 0.1234 'International Tables Vol C Tables 4.2.6.8 and 6.1.1.4'

loop_
_geom_angle_atom_site_label_1
_geom_angle_atom_site_label_2
_geom_angle_atom_site_label_3
_geom_angle
_geom_angle_site_symmetry_1
_geom_angle_site_symmetry_3
_geom_angle_publ_flag
O1 S1 O2 119.6(3) . . ?
O1 S1 N1 106.1(3) . . ?
O2 S1 N1 106.6(3) . . ?
O1 S1 C18 108.4(3) . . ?
O2 S1 C18 107.9(3) . . ?
N1 S1 C18 107.7(3) . . ?
C16 N1 C17 112.0(4) . . ?
C16 N1 S1 117.1(4) . . ?
C17 N1 S1 115.5(4) . . ?
C11 C10 C9 118.2(5) . . ?
C11 C10 C5 122.0(5) . . ?
C9 C10 C5 119.8(5) . . ?
C11 C12 C13 119.5(5) . . ?
C11 C12 C17 117.8(5) . . ?
C13 C12 C17 122.7(5) . . ?
C12 C11 C10 123.0(5) . . ?
C12 C11 H11 118.5 . . ?
C10 C11 H11 118.5 . . ?
C4 C5 C6 118.7(5) . . ?
C4 C5 C10 122.8(5) . . ?
C6 C5 C10 118.5(5) . . ?
C10 C9 C14 117.4(5) . . ?
C10 C9 C8 118.8(5) . . ?
C14 C9 C8 123.8(5) . . ?
C14 C13 C12 118.1(5) . . ?
C14 C13 C15 122.8(5) . . ?
C12 C13 C15 119.1(5) . . ?
C13 C14 C9 123.7(5) . . ?
C13 C14 Br1 117.9(4) . . ?
C9 C14 Br1 118.3(4) . . ?
C13 C15 C16 114.0(5) . . ?
C13 C15 H15A 108.8 . . ?
C16 C15 H15A 108.8 . . ?
C13 C15 H15B 108.8 . . ?
C16 C15 H15B 108.8 . . ?
H15A C15 H15B 107.6 . . ?
C19 C18 C23 119.5(6) . . ?
C19 C18 S1 120.7(5) . . ?
C23 C18 S1 119.8(5) . . ?
N1 C17 C12 110.7(4) . . ?
N1 C17 H17A 109.5 . . ?
C12 C17 H17A 109.5 . . ?
N1 C17 H17B 109.5 . . ?
C12 C17 H17B 109.5 . . ?
H17A C17 H17B 108.1 . . ?
C5 C6 C1 118.4(6) . . ?
C5 C6 C7 119.9(5) . . ?
C1 C6 C7 121.6(5) . . ?
C3 C4 C5 121.3(6) . . ?
C3 C4 H4 119.3 . . ?
C5 C4 H4 119.3 . . ?
N1 C16 C15 110.1(4) . . ?
N1 C16 H16A 109.6 . . ?
C15 C16 H16A 109.6 . . ?
N1 C16 H16B 109.6 . . ?
C15 C16 H16B 109.6 . . ?
H16A C16 H16B 108.2 . . ?
C7 C8 C9 121.4(6) . . ?
C7 C8 H8 119.3 . . ?
C9 C8 H8 119.3 . . ?
C22 C23 C18 119.9(6) . . ?
C22 C23 H23 120.1 . . ?
C18 C23 H23 120.1 . . ?
C20 C19 C18 119.3(6) . . ?
C20 C19 H19 120.3 . . ?
C18 C19 H19 120.3 . . ?
C8 C7 C6 121.5(5) . . ?
C8 C7 H7 119.2 . . ?
C6 C7 H7 119.2 . . ?
C2 C1 C6 121.0(6) . . ?
C2 C1 H1 119.5 . . ?
C6 C1 H1 119.5 . . ?
C4 C3 C2 120.3(6) . . ?
C4 C3 H3 119.8 . . ?
C2 C3 H3 119.8 . . ?
C19 C20 C21 122.4(6) . . ?
C19 C20 H20 118.8 . . ?
C21 C20 H20 118.8 . . ?
C21 C22 C23 121.3(6) . . ?
C21 C22 H22 119.4 . . ?
C23 C22 H22 119.4 . . ?
C1 C2 C3 120.2(6) . . ?
C1 C2 H2 119.9 . . ?
C3 C2 H2 119.9 . . ?
C20 C21 C22 117.6(6) . . ?
C20 C21 C24 121.6(7) . . ?
C22 C21 C24 120.8(7) . . ?
C21 C24 H24A 109.5 . . ?
C21 C24 H24B 109.5 . . ?
H24A C24 H24B 109.5 . . ?
C21 C24 H24C 109.5 . . ?
H24A C24 H24C 109.5 . . ?
H24B C24 H24C 109.5 . . ?

loop_
_geom_bond_atom_site_label_1
_geom_bond_atom_site_label_2
_geom_bond_distance
_geom_bond_site_symmetry_2
_geom_bond_publ_flag
Br1 C14 1.912(7) . ?
S1 O1 1.432(4) . ?
S1 O2 1.436(5) . ?
S1 N1 1.647(5) . ?
S1 C18 1.764(7) . ?
N1 C16 1.472(7) . ?
N1 C17 1.479(6) . ?
C10 C11 1.407(7) . ?
C10 C9 1.418(8) . ?
C10 C5 1.460(7) . ?
C12 C11 1.382(7) . ?
C12 C13 1.409(8) . ?
C12 C17 1.507(7) . ?
C11 H11 0.9300 . ?
C5 C4 1.401(8) . ?
C5 C6 1.419(8) . ?
C9 C14 1.422(7) . ?
C9 C8 1.443(8) . ?
C13 C14 1.378(8) . ?
C13 C15 1.515(7) . ?
C15 C16 1.519(8) . ?
C15 H15A 0.9700 . ?
C15 H15B 0.9700 . ?
C18 C19 1.386(8) . ?
C18 C23 1.390(8) . ?
C17 H17A 0.9700 . ?
C17 H17B 0.9700 . ?
C6 C1 1.421(8) . ?
C6 C7 1.426(8) . ?
C4 C3 1.378(8) . ?
C4 H4 0.9300 . ?
C16 H16A 0.9700 . ?
C16 H16B 0.9700 . ?
C8 C7 1.343(8) . ?
C8 H8 0.9300 . ?
C23 C22 1.386(9) . ?
C23 H23 0.9300 . ?
C19 C20 1.379(9) . ?
C19 H19 0.9300 . ?
C7 H7 0.9300 . ?
C1 C2 1.374(9) . ?
C1 H1 0.9300 . ?
C3 C2 1.382(9) . ?
C3 H3 0.9300 . ?
C20 C21 1.382(9) . ?
C20 H20 0.9300 . ?
C22 C21 1.386(9) . ?
C22 H22 0.9300 . ?
C2 H2 0.9300 . ?
C21 C24 1.512(9) . ?
C24 H24A 0.9600 . ?
C24 H24B 0.9600 . ?
C24 H24C 0.9600 . ?
